data_7212796
loop_
_publ_author_name
'Wang, Xiu-Jian'
'Huang, Ting-Hong'
'Tang, Lin-Hua'
'Cen, Zhong-Min'
'Ni, Qing-Ling'
'Gui, Liu-Cheng'
'Jiang, Xuan-Feng'
'Liu, Hong-Ke'

_publ_section_title
;
 Synthesis and structures of helical and meso-helical coordination
 polymers directed by the conformation restriction of flexible/angular
 pyridine-containing ligands
;
_journal_issue 12
_journal_name_full CrystEngComm
_journal_page_first 4356
_journal_paper_doi 10.1039/c0ce00110d
_journal_volume 12
_journal_year 2010
_chemical_formula_sum 'C52 H50 Cl6 N6 O14 Zn3'
_chemical_formula_weight 1391.79
_chemical_name_systematic
;
?
;
_space_group_IT_number 15
_symmetry_cell_setting monoclinic
_symmetry_space_group_name_Hall '-C 2yc'
_symmetry_space_group_name_H-M 'C 1 2/c 1'
_atom_sites_solution_hydrogens geom
_atom_sites_solution_primary direct
_atom_sites_solution_secondary difmap
_audit_creation_method SHELXL-97
_cell_angle_alpha 90.00
_cell_angle_beta 118.362(11)
_cell_angle_gamma 90.00
_cell_formula_units_Z 4
_cell_length_a 28.9050(19)
_cell_length_b 10.3312(3)
_cell_length_c 22.738(3)
_cell_measurement_temperature 293(2)
_cell_volume 5975.0(11)
_computing_structure_refinement 'SHELXL-97 (Sheldrick, 1997)'
_computing_structure_solution 'SHELXS-97 (Sheldrick, 1990)'
_diffrn_ambient_temperature 293(2)
_diffrn_measured_fraction_theta_full 0.983
_diffrn_measured_fraction_theta_max 0.983
_diffrn_radiation_monochromator graphite
_diffrn_radiation_source 'fine-focus sealed tube'
_diffrn_radiation_type MoK\a
_diffrn_radiation_wavelength 0.71073
_diffrn_reflns_av_R_equivalents 0.0317
_diffrn_reflns_av_sigmaI/netI 0.0371
_diffrn_reflns_limit_h_max 32
_diffrn_reflns_limit_h_min -31
_diffrn_reflns_limit_k_max 11
_diffrn_reflns_limit_k_min -11
_diffrn_reflns_limit_l_max 22
_diffrn_reflns_limit_l_min -25
_diffrn_reflns_number 13103
_diffrn_reflns_theta_full 23.92
_diffrn_reflns_theta_max 23.92
_diffrn_reflns_theta_min 1.60
_exptl_absorpt_coefficient_mu 1.530
_exptl_absorpt_correction_T_max 0.9138
_exptl_absorpt_correction_T_min 0.8377
_exptl_absorpt_correction_type multi-scan
_exptl_crystal_colour colorless
_exptl_crystal_density_diffrn 1.547
_exptl_crystal_density_method 'not measured'
_exptl_crystal_description block
_exptl_crystal_F_000 2832
_exptl_crystal_size_max 0.12
_exptl_crystal_size_mid 0.10
_exptl_crystal_size_min 0.06
_refine_diff_density_max 0.921
_refine_diff_density_min -0.736
_refine_diff_density_rms 0.092
_refine_ls_extinction_method none
_refine_ls_goodness_of_fit_ref 1.050
_refine_ls_hydrogen_treatment constr
_refine_ls_matrix_type full
_refine_ls_number_parameters 362
_refine_ls_number_reflns 4566
_refine_ls_number_restraints 0
_refine_ls_restrained_S_all 1.050
_refine_ls_R_factor_all 0.0690
_refine_ls_R_factor_gt 0.0532
_refine_ls_shift/su_max 0.000
_refine_ls_shift/su_mean 0.000
_refine_ls_structure_factor_coef Fsqd
_refine_ls_weighting_details 'calc w=1/[\s^2^(Fo^2^)+(0.1021P)^2^+9.1532P] where P=(Fo^2^+2Fc^2^)/3'
_refine_ls_weighting_scheme calc
_refine_ls_wR_factor_gt 0.1560
_refine_ls_wR_factor_ref 0.1637
_reflns_number_gt 3494
_reflns_number_total 4566
_reflns_threshold_expression >2sigma(I)
_cod_data_source_file c0ce00110d.txt
_cod_data_source_block 6
_cod_depositor_comments
;
The following automatic conversions were performed:

'_symmetry_cell_setting' value 'MONOCLINIC' changed to 'monoclinic'
according to /home/saulius/struct/CIF-dictionaries/cif_core.dic
dictionary named 'cif_core.dic' version 2.4.2 from 2011-04-26.

Automatic conversion script
Id: cif_fix_values 1891 2012-01-12 08:04:46Z andrius 
;
_cod_original_cell_volume 5975.0(9)
_cod_original_sg_symbol_H-M C2/c
_cod_database_code 7212796

loop_
_symmetry_equiv_pos_as_xyz
'x, y, z'
'-x, y, -z+1/2'
'x+1/2, y+1/2, z'
'-x+1/2, y+1/2, -z+1/2'
'-x, -y, -z'
'x, -y, z-1/2'
'-x+1/2, -y+1/2, -z'
'x+1/2, -y+1/2, z-1/2'

loop_
_atom_site_label
_atom_site_type_symbol
_atom_site_fract_x
_atom_site_fract_y
_atom_site_fract_z
_atom_site_U_iso_or_equiv
_atom_site_adp_type
_atom_site_occupancy
_atom_site_symmetry_multiplicity
_atom_site_calc_flag
_atom_site_refinement_flags
Zn1 Zn 0.64237(2) 0.43810(6) 0.13050(3) 0.0470(2) Uani 1 1 d .
Zn2 Zn 0.0000 -0.55439(9) -0.2500 0.0490(3) Uani 1 2 d S
Cl1 Cl 0.62190(6) 0.63521(13) 0.14695(7) 0.0620(4) Uani 1 1 d .
Cl2 Cl 0.70648(6) 0.41250(17) 0.10389(9) 0.0656(4) Uani 1 1 d .
Cl3 Cl -0.00819(6) -0.66167(16) -0.33939(9) 0.0685(5) Uani 1 1 d .
O1 O 0.36260(13) -0.0142(4) -0.14917(16) 0.0446(9) Uani 1 1 d .
O2 O 0.41577(12) 0.0930(3) -0.05556(15) 0.0359(7) Uani 1 1 d .
O3 O 0.32013(15) 0.1557(4) 0.07079(18) 0.0547(10) Uani 1 1 d .
O4 O 0.20298(13) -0.1027(4) -0.11242(17) 0.0495(9) Uani 1 1 d .
N1 N 0.58045(15) 0.3398(4) 0.05910(19) 0.0370(9) Uani 1 1 d .
N2 N 0.33708(16) 0.3419(4) 0.2822(2) 0.0434(10) Uani 1 1 d .
N3 N 0.06223(15) -0.4325(4) -0.2218(2) 0.0393(10) Uani 1 1 d .
C1 C 0.33231(19) 0.0349(5) -0.0703(2) 0.0356(11) Uani 1 1 d .
C2 C 0.3435(2) 0.0955(5) -0.0110(2) 0.0392(11) Uani 1 1 d .
H2A H 0.3751 0.1393 0.0132 0.047 Uiso 1 1 calc R
C3 C 0.3071(2) 0.0903(5) 0.0121(2) 0.0413(12) Uani 1 1 d .
C4 C 0.2605(2) 0.0234(5) -0.0228(3) 0.0437(12) Uani 1 1 d .
H4A H 0.2364 0.0190 -0.0066 0.052 Uiso 1 1 calc R
C5 C 0.25017(19) -0.0370(5) -0.0822(2) 0.0406(12) Uani 1 1 d .
C6 C 0.28545(19) -0.0319(5) -0.1069(2) 0.0388(11) Uani 1 1 d .
H6A H 0.2781 -0.0722 -0.1470 0.047 Uiso 1 1 calc R
C7 C 0.3705(2) 0.0342(4) -0.0972(2) 0.0374(11) Uani 1 1 d .
C8 C 0.45430(18) 0.1010(5) -0.0781(2) 0.0371(11) Uani 1 1 d .
H8A H 0.4389 0.1381 -0.1226 0.045 Uiso 1 1 calc R
H8B H 0.4676 0.0155 -0.0795 0.045 Uiso 1 1 calc R
C9 C 0.49803(18) 0.1855(5) -0.0296(2) 0.0359(11) Uani 1 1 d .
C10 C 0.54852(19) 0.1723(5) -0.0223(2) 0.0411(11) Uani 1 1 d .
H10A H 0.5553 0.1112 -0.0473 0.049 Uiso 1 1 calc R
C11 C 0.58786(19) 0.2498(5) 0.0218(2) 0.0396(11) Uani 1 1 d .
H11A H 0.6213 0.2400 0.0262 0.047 Uiso 1 1 calc R
C12 C 0.53207(19) 0.3532(5) 0.0512(2) 0.0400(11) Uani 1 1 d .
H12A H 0.5263 0.4159 0.0763 0.048 Uiso 1 1 calc R
C13 C 0.49025(19) 0.2793(5) 0.0078(2) 0.0412(12) Uani 1 1 d .
H13A H 0.4570 0.2925 0.0037 0.049 Uiso 1 1 calc R
C14 C 0.2848(2) 0.1461(6) 0.0962(3) 0.0507(14) Uani 1 1 d .
H14A H 0.2795 0.0556 0.1028 0.061 Uiso 1 1 calc R
H14B H 0.2511 0.1818 0.0641 0.061 Uiso 1 1 calc R
C15 C 0.30453(19) 0.2177(5) 0.1622(3) 0.0401(11) Uani 1 1 d .
C16 C 0.3534(2) 0.2695(5) 0.1936(3) 0.0527(14) Uani 1 1 d .
H16A H 0.3761 0.2645 0.1754 0.063 Uiso 1 1 calc R
C17 C 0.3683(2) 0.3315(6) 0.2554(3) 0.0550(14) Uani 1 1 d .
H17A H 0.4019 0.3666 0.2781 0.066 Uiso 1 1 calc R
C18 C 0.2882(2) 0.2887(5) 0.2486(3) 0.0489(13) Uani 1 1 d .
H18A H 0.2658 0.2941 0.2673 0.059 Uiso 1 1 calc R
C19 C 0.2708(2) 0.2276(6) 0.1884(3) 0.0509(14) Uani 1 1 d .
H19A H 0.2370 0.1938 0.1660 0.061 Uiso 1 1 calc R
C20 C 0.1928(2) -0.1775(6) -0.1692(3) 0.0473(13) Uani 1 1 d .
H20A H 0.2238 -0.2275 -0.1607 0.057 Uiso 1 1 calc R
H20B H 0.1846 -0.1210 -0.2070 0.057 Uiso 1 1 calc R
C21 C 0.14743(18) -0.2670(5) -0.1850(2) 0.0395(11) Uani 1 1 d .
C22 C 0.1116(2) -0.2453(6) -0.1628(3) 0.0666(18) Uani 1 1 d .
H22A H 0.1151 -0.1753 -0.1352 0.080 Uiso 1 1 calc R
C23 C 0.0698(2) -0.3311(7) -0.1826(3) 0.0669(18) Uani 1 1 d .
H23A H 0.0456 -0.3164 -0.1673 0.080 Uiso 1 1 calc R
C24 C 0.09793(17) -0.4511(5) -0.2429(2) 0.0350(11) Uani 1 1 d .
H24A H 0.0936 -0.5213 -0.2707 0.042 Uiso 1 1 calc R
C25 C 0.14036(18) -0.3715(5) -0.2256(2) 0.0379(11) Uani 1 1 d .
H25A H 0.1642 -0.3883 -0.2412 0.045 Uiso 1 1 calc R
C26 C 0.3931(3) 0.4455(8) 0.0590(5) 0.090(2) Uani 1 1 d .
H26A H 0.3761 0.4196 0.0846 0.136 Uiso 1 1 calc R
H26B H 0.3874 0.3808 0.0260 0.136 Uiso 1 1 calc R
H26C H 0.3787 0.5265 0.0373 0.136 Uiso 1 1 calc R
O5 O 0.4411(4) 0.4581(16) 0.0969(7) 0.264(8) Uani 1 1 d .
H5A H 0.4519 0.5338 0.1118 0.317 Uiso 1 1 d R
O6 O 0.0155(5) 0.1247(12) 0.1681(6) 0.204(4) Uani 1 1 d .
O7 O 0.018(2) -0.022(3) 0.249(3) 0.61(3) Uiso 1 1 d .

loop_
_atom_site_aniso_label
_atom_site_aniso_U_11
_atom_site_aniso_U_22
_atom_site_aniso_U_33
_atom_site_aniso_U_23
_atom_site_aniso_U_13
_atom_site_aniso_U_12
Zn1 0.0472(4) 0.0479(4) 0.0445(4) 0.0057(3) 0.0206(3) -0.0022(3)
Zn2 0.0434(5) 0.0509(5) 0.0613(6) 0.000 0.0318(4) 0.000
Cl1 0.0767(10) 0.0416(7) 0.0484(8) -0.0002(6) 0.0140(7) 0.0141(7)
Cl2 0.0548(8) 0.0779(10) 0.0810(10) 0.0020(9) 0.0459(8) -0.0099(7)
Cl3 0.0550(8) 0.0712(10) 0.0885(11) -0.0426(9) 0.0416(8) -0.0198(7)
O1 0.054(2) 0.052(2) 0.0368(19) -0.0091(17) 0.0287(17) -0.0155(17)
O2 0.0407(18) 0.0367(17) 0.0343(17) -0.0025(14) 0.0212(15) -0.0084(14)
O3 0.068(2) 0.061(2) 0.051(2) -0.026(2) 0.041(2) -0.024(2)
O4 0.0408(19) 0.068(2) 0.045(2) -0.0258(19) 0.0250(17) -0.0207(18)
N1 0.038(2) 0.040(2) 0.033(2) 0.0031(19) 0.0169(18) -0.0016(18)
N2 0.049(2) 0.040(2) 0.039(2) -0.004(2) 0.020(2) 0.007(2)
N3 0.037(2) 0.044(2) 0.042(2) -0.008(2) 0.0236(19) -0.0008(18)
C1 0.040(3) 0.035(3) 0.035(2) -0.001(2) 0.020(2) -0.004(2)
C2 0.044(3) 0.036(3) 0.040(3) -0.008(2) 0.023(2) -0.012(2)
C3 0.047(3) 0.044(3) 0.038(3) -0.014(2) 0.023(2) -0.012(2)
C4 0.048(3) 0.046(3) 0.045(3) -0.011(2) 0.029(3) -0.010(2)
C5 0.040(3) 0.046(3) 0.036(3) -0.010(2) 0.018(2) -0.008(2)
C6 0.047(3) 0.039(3) 0.032(2) -0.007(2) 0.020(2) -0.009(2)
C7 0.051(3) 0.026(2) 0.038(3) 0.003(2) 0.023(2) -0.004(2)
C8 0.043(3) 0.036(2) 0.037(3) -0.001(2) 0.022(2) -0.004(2)
C9 0.043(3) 0.032(2) 0.032(2) 0.008(2) 0.017(2) 0.003(2)
C10 0.046(3) 0.038(3) 0.040(3) 0.007(2) 0.021(2) 0.007(2)
C11 0.037(3) 0.042(3) 0.041(3) 0.007(2) 0.020(2) 0.006(2)
C12 0.044(3) 0.037(3) 0.038(3) 0.001(2) 0.020(2) 0.007(2)
C13 0.039(3) 0.045(3) 0.039(3) -0.002(2) 0.018(2) -0.001(2)
C14 0.047(3) 0.059(3) 0.051(3) -0.015(3) 0.027(3) -0.016(3)
C15 0.041(3) 0.034(3) 0.050(3) 0.002(2) 0.026(2) -0.002(2)
C16 0.047(3) 0.050(3) 0.069(4) -0.014(3) 0.034(3) -0.007(3)
C17 0.047(3) 0.072(4) 0.046(3) -0.014(3) 0.022(3) -0.004(3)
C18 0.051(3) 0.050(3) 0.048(3) -0.008(3) 0.025(3) -0.011(3)
C19 0.049(3) 0.056(3) 0.051(3) -0.014(3) 0.025(3) -0.015(3)
C20 0.045(3) 0.056(3) 0.043(3) -0.013(3) 0.023(2) -0.012(3)
C21 0.034(2) 0.055(3) 0.030(2) -0.006(2) 0.015(2) -0.002(2)
C22 0.068(4) 0.072(4) 0.082(4) -0.046(4) 0.054(4) -0.025(3)
C23 0.058(4) 0.080(4) 0.087(4) -0.029(4) 0.054(4) -0.016(3)
C24 0.035(2) 0.038(3) 0.034(2) 0.000(2) 0.018(2) 0.003(2)
C25 0.033(2) 0.048(3) 0.038(3) -0.004(2) 0.021(2) -0.001(2)
C26 0.090(6) 0.081(5) 0.102(6) -0.003(5) 0.046(5) 0.007(4)
O5 0.128(8) 0.40(2) 0.268(15) -0.119(14) 0.100(9) -0.028(10)
O6 0.209(10) 0.211(11) 0.226(11) -0.002(9) 0.132(9) 0.059(9)

loop_
_atom_type_symbol
_atom_type_description
_atom_type_scat_dispersion_real
_atom_type_scat_dispersion_imag
_atom_type_scat_source
C C 0.0033 0.0016 'International Tables Vol C Tables 4.2.6.8 and 6.1.1.4'
H H 0.0000 0.0000 'International Tables Vol C Tables 4.2.6.8 and 6.1.1.4'
Cl Cl 0.1484 0.1585 'International Tables Vol C Tables 4.2.6.8 and 6.1.1.4'
N N 0.0061 0.0033 'International Tables Vol C Tables 4.2.6.8 and 6.1.1.4'
O O 0.0106 0.0060 'International Tables Vol C Tables 4.2.6.8 and 6.1.1.4'
Zn Zn 0.2839 1.4301 'International Tables Vol C Tables 4.2.6.8 and 6.1.1.4'

loop_
_geom_angle_atom_site_label_1
_geom_angle_atom_site_label_2
_geom_angle_atom_site_label_3
_geom_angle
_geom_angle_site_symmetry_1
_geom_angle_site_symmetry_3
N1 Zn1 N2 105.87(16) . 2_655
N1 Zn1 Cl1 113.14(12) . .
N2 Zn1 Cl1 105.25(13) 2_655 .
N1 Zn1 Cl2 104.82(12) . .
N2 Zn1 Cl2 108.18(13) 2_655 .
Cl1 Zn1 Cl2 118.86(7) . .
N3 Zn2 N3 103.5(2) 2_554 .
N3 Zn2 Cl3 106.89(12) 2_554 2_554
N3 Zn2 Cl3 109.01(13) . 2_554
N3 Zn2 Cl3 109.01(13) 2_554 .
N3 Zn2 Cl3 106.89(12) . .
Cl3 Zn2 Cl3 120.31(11) 2_554 .
C7 O2 C8 115.9(4) . .
C3 O3 C14 116.7(4) . .
C5 O4 C20 116.9(4) . .
C12 N1 C11 117.4(4) . .
C12 N1 Zn1 121.9(3) . .
C11 N1 Zn1 120.5(3) . .
C17 N2 C18 117.7(4) . .
C17 N2 Zn1 123.1(4) . 2_655
C18 N2 Zn1 119.2(3) . 2_655
C23 N3 C24 116.4(4) . .
C23 N3 Zn2 122.7(3) . .
C24 N3 Zn2 120.9(3) . .
C2 C1 C6 121.3(5) . .
C2 C1 C7 121.8(4) . .
C6 C1 C7 116.8(4) . .
C1 C2 C3 119.1(4) . .
C1 C2 H2A 120.4 . .
C3 C2 H2A 120.4 . .
O3 C3 C2 116.2(4) . .
O3 C3 C4 122.9(5) . .
C2 C3 C4 120.9(4) . .
C3 C4 C5 118.9(5) . .
C3 C4 H4A 120.5 . .
C5 C4 H4A 120.5 . .
C6 C5 O4 124.2(4) . .
C6 C5 C4 121.5(4) . .
O4 C5 C4 114.3(4) . .
C5 C6 C1 118.2(4) . .
C5 C6 H6A 120.9 . .
C1 C6 H6A 120.9 . .
O1 C7 O2 123.2(5) . .
O1 C7 C1 125.0(4) . .
O2 C7 C1 111.8(4) . .
O2 C8 C9 107.3(4) . .
O2 C8 H8A 110.3 . .
C9 C8 H8A 110.3 . .
O2 C8 H8B 110.3 . .
C9 C8 H8B 110.3 . .
H8A C8 H8B 108.5 . .
C13 C9 C10 117.6(4) . .
C13 C9 C8 122.4(4) . .
C10 C9 C8 119.9(4) . .
C11 C10 C9 119.4(5) . .
C11 C10 H10A 120.3 . .
C9 C10 H10A 120.3 . .
N1 C11 C10 122.9(4) . .
N1 C11 H11A 118.5 . .
C10 C11 H11A 118.5 . .
N1 C12 C13 123.4(5) . .
N1 C12 H12A 118.3 . .
C13 C12 H12A 118.3 . .
C12 C13 C9 119.3(5) . .
C12 C13 H13A 120.4 . .
C9 C13 H13A 120.4 . .
O3 C14 C15 111.6(4) . .
O3 C14 H14A 109.3 . .
C15 C14 H14A 109.3 . .
O3 C14 H14B 109.3 . .
C15 C14 H14B 109.3 . .
H14A C14 H14B 108.0 . .
C16 C15 C19 121.4(5) . .
C16 C15 C14 121.5(5) . .
C19 C15 C14 117.1(4) . .
C15 C16 C17 116.9(5) . .
C15 C16 H16A 121.5 . .
C17 C16 H16A 121.5 . .
N2 C17 C16 123.2(5) . .
N2 C17 H17A 118.4 . .
C16 C17 H17A 118.4 . .
N2 C18 C19 122.6(5) . .
N2 C18 H18A 118.7 . .
C19 C18 H18A 118.7 . .
C15 C19 C18 118.1(5) . .
C15 C19 H19A 120.9 . .
C18 C19 H19A 120.9 . .
O4 C20 C21 109.6(4) . .
O4 C20 H20A 109.8 . .
C21 C20 H20A 109.8 . .
O4 C20 H20B 109.8 . .
C21 C20 H20B 109.8 . .
H20A C20 H20B 108.2 . .
C22 C21 C25 118.6(5) . .
C22 C21 C20 122.6(5) . .
C25 C21 C20 118.7(4) . .
C21 C22 C23 118.0(5) . .
C21 C22 H22A 121.0 . .
C23 C22 H22A 121.0 . .
N3 C23 C22 124.3(5) . .
N3 C23 H23A 117.9 . .
C22 C23 H23A 117.9 . .
N3 C24 C25 123.1(4) . .
N3 C24 H24A 118.4 . .
C25 C24 H24A 118.4 . .
C24 C25 C21 119.6(4) . .
C24 C25 H25A 120.2 . .
C21 C25 H25A 120.2 . .
O5 C26 H26A 109.5 . .
O5 C26 H26B 109.5 . .
H26A C26 H26B 109.5 . .
O5 C26 H26C 109.5 . .
H26A C26 H26C 109.5 . .
H26B C26 H26C 109.5 . .
C26 O5 H5A 116.5 . .

loop_
_geom_bond_atom_site_label_1
_geom_bond_atom_site_label_2
_geom_bond_distance
_geom_bond_site_symmetry_2
Zn1 N1 2.027(4) .
Zn1 N2 2.040(4) 2_655
Zn1 Cl1 2.2017(15) .
Zn1 Cl2 2.2215(16) .
Zn2 N3 2.034(4) 2_554
Zn2 N3 2.034(4) .
Zn2 Cl3 2.2268(16) 2_554
Zn2 Cl3 2.2268(16) .
O1 C7 1.201(6) .
O2 C7 1.342(6) .
O2 C8 1.433(6) .
O3 C3 1.379(6) .
O3 C14 1.398(6) .
O4 C5 1.380(6) .
O4 C20 1.410(6) .
N1 C12 1.330(6) .
N1 C11 1.343(6) .
N2 C17 1.313(7) .
N2 C18 1.362(7) .
N2 Zn1 2.040(4) 2_655
N3 C23 1.324(7) .
N3 C24 1.343(6) .
C1 C2 1.379(7) .
C1 C6 1.390(7) .
C1 C7 1.495(7) .
C2 C3 1.381(7) .
C2 H2A 0.9300 .
C3 C4 1.382(7) .
C4 C5 1.385(7) .
C4 H4A 0.9300 .
C5 C6 1.379(7) .
C6 H6A 0.9300 .
C8 C9 1.501(7) .
C8 H8A 0.9700 .
C8 H8B 0.9700 .
C9 C13 1.376(7) .
C9 C10 1.395(7) .
C10 C11 1.362(7) .
C10 H10A 0.9300 .
C11 H11A 0.9300 .
C12 C13 1.372(7) .
C12 H12A 0.9300 .
C13 H13A 0.9300 .
C14 C15 1.519(7) .
C14 H14A 0.9700 .
C14 H14B 0.9700 .
C15 C16 1.355(7) .
C15 C19 1.367(7) .
C16 C17 1.411(8) .
C16 H16A 0.9300 .
C17 H17A 0.9300 .
C18 C19 1.367(8) .
C18 H18A 0.9300 .
C19 H19A 0.9300 .
C20 C21 1.502(7) .
C20 H20A 0.9700 .
C20 H20B 0.9700 .
C21 C22 1.370(7) .
C21 C25 1.371(7) .
C22 C23 1.389(8) .
C22 H22A 0.9300 .
C23 H23A 0.9300 .
C24 C25 1.369(7) .
C24 H24A 0.9300 .
C25 H25A 0.9300 .
C26 O5 1.246(12) .
C26 H26A 0.9600 .
C26 H26B 0.9600 .
C26 H26C 0.9600 .
O5 H5A 0.8500 .
O7 O7 1.05(11) 2
